data_4133793
loop_
_publ_author_name
'Chen, Zhijie'
'Thiam, Zeynabou'
'Shkurenko, Aleksander'
'Weselinski, Lukasz J.'
'Adil, Karim'
'Jiang, Hao'
'Alezi, Dalal'
'Assen, Ayalew H.'
'O'Keeffe, Michael'
'Eddaoudi, Mohamed'

_publ_section_title
;
 Enriching the Reticular Chemistry Repertoire with Minimal Edge-Transitive
 Related Nets: Access to Highly Coordinated Metal-Organic Frameworks Based
 on Double Six-Membered Rings as Net-Coded Building Units.
;
_journal_issue 51
_journal_name_full 'Journal of the American Chemical Society'
_journal_page_first 20480
_journal_page_last 20489
_journal_paper_doi 10.1021/jacs.9b11260
_journal_volume 141
_journal_year 2019
_chemical_formula_moiety '3(C2 H8 N 1+), (C35 H109 O53 Y9 3-)'
_chemical_formula_sum 'C141 H133 N3 O53 Y9'
_chemical_formula_weight 3517.69
_space_group_crystal_system cubic
_space_group_IT_number 229
_space_group_name_Hall '-I 4 2 3'
_space_group_name_H-M_alt 'I m -3 m'
_atom_sites_solution_hydrogens geom
_atom_sites_solution_primary direct
_atom_sites_solution_secondary difmap
_audit_creation_method SHELXL-2014/7
_cell_angle_alpha 90
_cell_angle_beta 90
_cell_angle_gamma 90
_cell_formula_units_Z 8
_cell_length_a 43.475(2)
_cell_length_b 43.475(2)
_cell_length_c 43.475(2)
_cell_measurement_reflns_used 9880
_cell_measurement_temperature 100.0(1)
_cell_measurement_theta_max 37.12
_cell_measurement_theta_min 4.07
_cell_volume 82171(7)
_computing_cell_refinement 'SAINT v8.34A (Bruker, 2013)'
_computing_data_collection 'Bruker APEX2 v2009.3-0 (Bruker AXS Inc., 2009)'
_computing_data_reduction 'SAINT v8.34A (Bruker, 2013)'
_computing_molecular_graphics 'DIAMOND (Crystal Impact GbR, 2009'
_computing_publication_material 'PublCIF. Westrip, S. P. (2010). J. Appl. Cryst. 43, 920-925.'
_computing_structure_refinement 'SHELXL-2014/7 (Sheldrick, 2014)'
_computing_structure_solution 'ShelXS (Sheldrick, 2008)'
_diffrn_ambient_temperature 100.0(1)
_diffrn_detector_area_resol_mean 8.3
_diffrn_measured_fraction_theta_full 0.994
_diffrn_measured_fraction_theta_max 0.994
_diffrn_measurement_device_type 'Bruker X8 PROSPECTOR APEX2 CCD'
_diffrn_measurement_method '\f and \w scans'
_diffrn_radiation_monochromator mirrors
_diffrn_radiation_type CuK\a
_diffrn_radiation_wavelength 1.54178
_diffrn_reflns_av_R_equivalents 0.0472
_diffrn_reflns_av_unetI/netI 0.0158
_diffrn_reflns_Laue_measured_fraction_full 0.994
_diffrn_reflns_Laue_measured_fraction_max 0.994
_diffrn_reflns_limit_h_max 31
_diffrn_reflns_limit_h_min -31
_diffrn_reflns_limit_k_max 29
_diffrn_reflns_limit_k_min -28
_diffrn_reflns_limit_l_max 21
_diffrn_reflns_limit_l_min -31
_diffrn_reflns_number 41159
_diffrn_reflns_point_group_measured_fraction_full 0.994
_diffrn_reflns_point_group_measured_fraction_max 0.994
_diffrn_reflns_theta_full 33.951
_diffrn_reflns_theta_max 33.951
_diffrn_reflns_theta_min 1.437
_diffrn_source 'Incoatec I\ms'
_exptl_absorpt_coefficient_mu 1.890
_exptl_absorpt_correction_T_max 1.0000
_exptl_absorpt_correction_T_min 0.7917
_exptl_absorpt_correction_type multi-scan
_exptl_absorpt_process_details
;
SADABS-2014/5 (Bruker,2014/5) was used for absorption correction.
wR2(int) was 0.0994 before and 0.0567 after correction.
The Ratio of minimum to maximum transmission is 0.7917.
The \l/2 correction factor is 0.00150.
;
_exptl_crystal_colour colorless
_exptl_crystal_density_diffrn 0.569
_exptl_crystal_description octahedron
_exptl_crystal_F_000 14200
_exptl_crystal_size_max 0.050
_exptl_crystal_size_mid 0.050
_exptl_crystal_size_min 0.050
_refine_diff_density_max 0.489
_refine_diff_density_min -0.332
_refine_diff_density_rms 0.053
_refine_ls_extinction_method none
_refine_ls_goodness_of_fit_ref 1.944
_refine_ls_hydrogen_treatment constr
_refine_ls_matrix_type full
_refine_ls_number_parameters 222
_refine_ls_number_reflns 1608
_refine_ls_number_restraints 253
_refine_ls_restrained_S_all 2.135
_refine_ls_R_factor_all 0.1121
_refine_ls_R_factor_gt 0.1018
_refine_ls_shift/su_max 0.000
_refine_ls_shift/su_mean 0.000
_refine_ls_structure_factor_coef Fsqd
_refine_ls_weighting_details 'w=1/[\s^2^(Fo^2^)+(0.2000P)^2^] where P=(Fo^2^+2Fc^2^)/3'
_refine_ls_weighting_scheme calc
_refine_ls_wR_factor_gt 0.3707
_refine_ls_wR_factor_ref 0.3865
_reflns_Friedel_coverage 0.000
_reflns_number_gt 1367
_reflns_number_total 1608
_reflns_threshold_expression 'I > 2\s(I)'
_cod_data_source_file ja9b11260_si_002.cif
_cod_data_source_block Y_kce_MOF_1
_cod_depositor_comments 'Adding full bibliography for 4133792--4133796.cif.'
_cod_original_cell_volume 82170(10)
_cod_database_code 4133793
_shelx_shelxl_version_number 2014/7
_shelx_space_group_comment
;
The symmetry employed for this shelxl refinement is uniquely defined
by the following loop, which should always be used as a source of
symmetry information in preference to the above space-group names.
They are only intended as comments.
;
_shelx_estimated_absorpt_t_min 0.911
_shelx_estimated_absorpt_t_max 0.911
_platon_squeeze_void_probe_radius 1.20

loop_
_space_group_symop_operation_xyz
'x, y, z'
'-y, x, z'
'-x, -y, z'
'y, -x, z'
'x, -z, y'
'x, -y, -z'
'x, z, -y'
'z, y, -x'
'-x, y, -z'
'-z, y, x'
'z, x, y'
'y, z, x'
'-y, -z, x'
'z, -x, -y'
'-y, z, -x'
'-z, -x, y'
'-z, x, -y'
'y, -z, -x'
'y, x, -z'
'-y, -x, -z'
'-x, z, y'
'-x, -z, -y'
'z, -y, x'
'-z, -y, -x'
'x+1/2, y+1/2, z+1/2'
'-y+1/2, x+1/2, z+1/2'
'-x+1/2, -y+1/2, z+1/2'
'y+1/2, -x+1/2, z+1/2'
'x+1/2, -z+1/2, y+1/2'
'x+1/2, -y+1/2, -z+1/2'
'x+1/2, z+1/2, -y+1/2'
'z+1/2, y+1/2, -x+1/2'
'-x+1/2, y+1/2, -z+1/2'
'-z+1/2, y+1/2, x+1/2'
'z+1/2, x+1/2, y+1/2'
'y+1/2, z+1/2, x+1/2'
'-y+1/2, -z+1/2, x+1/2'
'z+1/2, -x+1/2, -y+1/2'
'-y+1/2, z+1/2, -x+1/2'
'-z+1/2, -x+1/2, y+1/2'
'-z+1/2, x+1/2, -y+1/2'
'y+1/2, -z+1/2, -x+1/2'
'y+1/2, x+1/2, -z+1/2'
'-y+1/2, -x+1/2, -z+1/2'
'-x+1/2, z+1/2, y+1/2'
'-x+1/2, -z+1/2, -y+1/2'
'z+1/2, -y+1/2, x+1/2'
'-z+1/2, -y+1/2, -x+1/2'
'-x, -y, -z'
'y, -x, -z'
'x, y, -z'
'-y, x, -z'
'-x, z, -y'
'-x, y, z'
'-x, -z, y'
'-z, -y, x'
'x, -y, z'
'z, -y, -x'
'-z, -x, -y'
'-y, -z, -x'
'y, z, -x'
'-z, x, y'
'y, -z, x'
'z, x, -y'
'z, -x, y'
'-y, z, x'
'-y, -x, z'
'y, x, z'
'x, -z, -y'
'x, z, y'
'-z, y, -x'
'z, y, x'
'-x+1/2, -y+1/2, -z+1/2'
'y+1/2, -x+1/2, -z+1/2'
'x+1/2, y+1/2, -z+1/2'
'-y+1/2, x+1/2, -z+1/2'
'-x+1/2, z+1/2, -y+1/2'
'-x+1/2, y+1/2, z+1/2'
'-x+1/2, -z+1/2, y+1/2'
'-z+1/2, -y+1/2, x+1/2'
'x+1/2, -y+1/2, z+1/2'
'z+1/2, -y+1/2, -x+1/2'
'-z+1/2, -x+1/2, -y+1/2'
'-y+1/2, -z+1/2, -x+1/2'
'y+1/2, z+1/2, -x+1/2'
'-z+1/2, x+1/2, y+1/2'
'y+1/2, -z+1/2, x+1/2'
'z+1/2, x+1/2, -y+1/2'
'z+1/2, -x+1/2, y+1/2'
'-y+1/2, z+1/2, x+1/2'
'-y+1/2, -x+1/2, z+1/2'
'y+1/2, x+1/2, z+1/2'
'x+1/2, -z+1/2, -y+1/2'
'x+1/2, z+1/2, y+1/2'
'-z+1/2, y+1/2, -x+1/2'
'z+1/2, y+1/2, x+1/2'

loop_
_atom_site_label
_atom_site_type_symbol
_atom_site_fract_x
_atom_site_fract_y
_atom_site_fract_z
_atom_site_U_iso_or_equiv
_atom_site_adp_type
_atom_site_occupancy
_atom_site_site_symmetry_order
_atom_site_calc_flag
_atom_site_refinement_flags_posn
_atom_site_refinement_flags_adp
_atom_site_refinement_flags_occupancy
_atom_site_disorder_assembly
_atom_site_disorder_group
Y1 Y 0.29872(8) 0.29872(8) 0.23712(9) 0.114(2) Uani 0.5 2 d DS T P . .
Y2 Y 0.24649(7) 0.24649(7) 0.18466(10) 0.114(2) Uani 0.5 2 d DS T P . .
Y3 Y 0.21715(7) 0.32801(8) 0.21715(7) 0.118(2) Uani 0.5 2 d DS T P . .
O1 O 0.2989(4) 0.3434(5) 0.2102(5) 0.159(8) Uani 0.5 1 d D U P . .
O2 O 0.2518(4) 0.3635(5) 0.2038(4) 0.128(7) Uani 0.5 1 d D U P . .
O3 O 0.2144(4) 0.3234(4) 0.1657(4) 0.139(6) Uani 0.5 1 d D U P B .
O4 O 0.2329(5) 0.2823(5) 0.1468(5) 0.153(7) Uani 0.5 1 d D U P B .
O1H O 0.2568(4) 0.3269(7) 0.2568(4) 0.114(2) Uani 0.5 2 d DS T P . .
O2H O 0.2560(6) 0.2944(3) 0.2057(4) 0.084(7) Uani 0.5 1 d D U P . .
O3H O 0.2047(5) 0.2748(6) 0.2047(5) 0.114(2) Uani 0.5 2 d DS T P . .
O1M O 0.2704(3) 0.2704(3) 0.2704(3) 0.081(6) Uani 0.5 6 d DS T P . .
O2M O 0.2332(3) 0.2332(3) 0.2332(3) 0.081(6) Uani 0.5 6 d DS T P . .
O1WH O 0.3219 0.3219 0.2778 0.234(15) Uani 0.5 2 d DS TU P . .
O2WH O 0.2113 0.2113 0.1672 0.276(18) Uani 0.5 2 d DS TU P . .
O1W O 0.1890(5) 0.3719(9) 0.1890(5) 0.225(15) Uani 0.5 2 d S T P . .
C1A C 0.2797(4) 0.3626(3) 0.2032(3) 0.130(4) Uani 0.5 1 d D U P . .
C2A C 0.2962(3) 0.3904(3) 0.1915(3) 0.129(4) Uani 0.5 1 d DG U P A 1
C3A C 0.3280(3) 0.3927(2) 0.1946(4) 0.173(13) Uani 0.5 1 d G U P A 1
H3A H 0.3393 0.3762 0.2035 0.207 Uiso 0.5 1 calc R U P A 1
C4A C 0.3431(2) 0.4191(3) 0.1849(4) 0.139(8) Uani 0.5 1 d DG U P A 1
H4A H 0.3648 0.4207 0.1870 0.167 Uiso 0.5 1 calc R U P A 1
C5A C 0.3266(2) 0.4432(2) 0.1720(3) 0.133(4) Uani 0.5 1 d DG U P A 1
C6A C 0.2948(2) 0.4410(3) 0.1689(3) 0.120(7) Uani 0.5 1 d DG U P A 1
H6A H 0.2835 0.4575 0.1601 0.145 Uiso 0.5 1 calc R U P A 1
C7A C 0.2797(2) 0.4146(3) 0.1786(3) 0.128(8) Uani 0.5 1 d G U P A 1
H7A H 0.2580 0.4130 0.1765 0.153 Uiso 0.5 1 calc R U P A 1
C1B C 0.2168(3) 0.3055(5) 0.1435(3) 0.130(4) Uani 0.5 1 d D U P . .
C2B C 0.2010(3) 0.3122(4) 0.1134(3) 0.129(4) Uani 0.5 1 d DG U P B 2
C3B C 0.2050(4) 0.2934(3) 0.0879(4) 0.161(11) Uani 0.5 1 d G U P B 2
H3B H 0.2176 0.2756 0.0892 0.193 Uiso 0.5 1 calc R U P B 2
C4B C 0.1905(4) 0.3006(3) 0.0603(3) 0.170(11) Uani 0.5 1 d DG U P B 2
H4B H 0.1932 0.2878 0.0428 0.204 Uiso 0.5 1 calc R U P B 2
C5B C 0.1721(3) 0.3267(2) 0.0582(2) 0.133(4) Uani 0.5 1 d DG U P B 2
C6B C 0.1681(3) 0.3455(3) 0.0838(2) 0.165(10) Uani 0.5 1 d DG U P B 2
H6B H 0.1555 0.3633 0.0824 0.199 Uiso 0.5 1 calc R U P B 2
C7B C 0.1826(4) 0.3382(4) 0.1114(2) 0.140(8) Uani 0.5 1 d G U P B 2
H7B H 0.1799 0.3511 0.1288 0.168 Uiso 0.5 1 calc R U P B 2
C8 C 0.3259(2) 0.5000 0.1715(3) 0.171(9) Uani 1 2 d DS TU P . .
H8 H 0.3058 0.5000 0.1801 0.205 Uiso 1 2 calc R U P . .
C9 C 0.3422(2) 0.47252(12) 0.1644(2) 0.145(5) Uani 1 1 d D U . . .
C10 C 0.3714(2) 0.47188(12) 0.1524(3) 0.159(6) Uani 1 1 d D U . . .
H10 H 0.3821 0.4531 0.1491 0.191 Uiso 1 1 calc R U . . .
C11 C 0.3842(2) 0.5000 0.1453(4) 0.198(10) Uani 1 2 d DS TU P C .
O1L O 0.41229(17) 0.5000 0.1343(2) 0.212(7) Uani 1 2 d DS TU P . .
C12 C 0.43618(18) 0.4837(2) 0.1353(3) 0.131(8) Uani 0.5 1 d D U P C -1
H12A H 0.4338 0.4692 0.1179 0.157 Uiso 0.5 1 calc R U P C -1
H12B H 0.4337 0.4711 0.1541 0.157 Uiso 0.5 1 calc R U P C -1
C13 C 0.46899(7) 0.49184(7) 0.1349(2) 0.146(8) Uani 0.5 1 d D U P . .
C14 C 0.47751(8) 0.52249(8) 0.1350(2) 0.146(8) Uani 0.5 2 d DS TU P C .
H14 H 0.4621 0.5379 0.1350 0.176 Uiso 0.5 2 calc R U P . .

loop_
_atom_site_aniso_label
_atom_site_aniso_U_11
_atom_site_aniso_U_22
_atom_site_aniso_U_33
_atom_site_aniso_U_23
_atom_site_aniso_U_13
_atom_site_aniso_U_12
Y1 0.118(2) 0.118(2) 0.107(4) 0.0023(14) 0.0023(14) 0.0006(18)
Y2 0.118(2) 0.118(2) 0.107(4) 0.0023(14) 0.0023(14) 0.0006(18)
Y3 0.121(3) 0.113(3) 0.121(3) -0.0075(18) 0.010(3) -0.0075(18)
O1 0.062(9) 0.185(10) 0.23(2) 0.036(11) -0.002(9) 0.007(7)
O2 0.066(7) 0.168(13) 0.151(16) 0.021(11) -0.003(6) 0.008(6)
O3 0.114(12) 0.168(10) 0.136(10) 0.010(8) -0.002(7) 0.009(9)
O4 0.102(14) 0.184(10) 0.173(14) -0.022(9) -0.043(11) 0.024(10)
O1H 0.118(2) 0.118(2) 0.107(4) 0.0023(14) 0.0023(14) 0.0006(18)
O2H 0.069(17) 0.060(12) 0.124(14) -0.002(7) -0.012(11) 0.000(9)
O3H 0.118(2) 0.118(2) 0.107(4) 0.0023(14) 0.0023(14) 0.0006(18)
O1M 0.081(6) 0.081(6) 0.081(6) 0.008(7) 0.008(7) 0.008(7)
O2M 0.081(6) 0.081(6) 0.081(6) 0.008(7) 0.008(7) 0.008(7)
O1WH 0.229(18) 0.229(18) 0.24(3) 0.036(16) 0.036(16) 0.00(2)
O2WH 0.28(2) 0.28(2) 0.28(3) 0.007(17) 0.007(17) -0.07(2)
O1W 0.194(19) 0.29(4) 0.194(19) 0.01(2) -0.03(3) 0.01(2)
C1A 0.068(7) 0.174(8) 0.147(9) 0.001(6) -0.004(6) 0.007(5)
C2A 0.068(6) 0.172(8) 0.146(9) -0.001(5) -0.001(6) 0.008(5)
C3A 0.069(7) 0.185(11) 0.26(3) 0.048(15) -0.018(7) 0.001(6)
C4A 0.072(7) 0.169(9) 0.18(2) 0.005(10) -0.003(7) 0.003(5)
C5A 0.078(6) 0.163(8) 0.157(9) -0.006(5) -0.008(6) 0.003(4)
C6A 0.076(7) 0.162(9) 0.123(16) -0.014(9) -0.004(6) 0.004(5)
C7A 0.069(7) 0.167(9) 0.147(19) -0.002(10) -0.010(7) 0.003(5)
C1B 0.068(7) 0.174(8) 0.147(9) 0.001(6) -0.004(6) 0.007(5)
C2B 0.068(6) 0.172(8) 0.146(9) -0.001(5) -0.001(6) 0.008(5)
C3B 0.13(2) 0.202(13) 0.153(10) -0.015(8) -0.022(9) 0.049(14)
C4B 0.15(2) 0.200(13) 0.157(10) -0.020(8) -0.031(10) 0.056(14)
C5B 0.078(6) 0.163(8) 0.157(9) -0.006(5) -0.008(6) 0.003(4)
C6B 0.140(19) 0.195(13) 0.161(10) -0.020(8) -0.034(9) 0.054(14)
C7B 0.085(15) 0.181(11) 0.154(10) -0.005(7) -0.013(8) 0.021(10)
C8 0.091(10) 0.156(9) 0.27(2) 0.000 0.037(12) 0.000
C9 0.076(6) 0.162(8) 0.196(11) -0.002(5) -0.001(7) 0.004(4)
C10 0.087(6) 0.165(9) 0.225(13) -0.012(6) 0.011(8) 0.003(5)
C11 0.100(9) 0.176(10) 0.32(2) 0.000 0.044(11) 0.000
O1L 0.105(8) 0.213(11) 0.318(16) 0.000 0.035(9) 0.000
C12 0.086(9) 0.139(14) 0.168(19) -0.014(11) 0.028(9) -0.033(7)
C13 0.085(9) 0.104(19) 0.250(15) 0.010(15) 0.019(9) -0.018(8)
C14 0.085(9) 0.104(19) 0.250(15) 0.010(15) 0.019(9) -0.018(8)

loop_
_atom_type_symbol
_atom_type_description
_atom_type_scat_dispersion_real
_atom_type_scat_dispersion_imag
_atom_type_scat_source
C C 0.0181 0.0091 'International Tables Vol C Tables 4.2.6.8 and 6.1.1.4'
H H 0.0000 0.0000 'International Tables Vol C Tables 4.2.6.8 and 6.1.1.4'
O O 0.0492 0.0322 'International Tables Vol C Tables 4.2.6.8 and 6.1.1.4'
Y Y -0.2670 2.0244 'International Tables Vol C Tables 4.2.6.8 and 6.1.1.4'
N N 0.0311 0.0180 'International Tables Vol C Tables 4.2.6.8 and 6.1.1.4'

loop_
_geom_angle_atom_site_label_1
_geom_angle_atom_site_label_2
_geom_angle_atom_site_label_3
_geom_angle
_geom_angle_site_symmetry_1
_geom_angle_site_symmetry_3
Y1 Y1 Y2 0(10) 68 83
Y1 Y1 Y2 0(10) 68 84
Y2 Y1 Y2 118.5(3) 83 84
Y1 Y1 Y2 0(10) 68 46
Y2 Y1 Y2 118.5(3) 83 46
Y2 Y1 Y2 0.0(2) 84 46
Y1 Y1 Y2 0(10) 68 48
Y2 Y1 Y2 0.00(8) 83 48
Y2 Y1 Y2 118.5(3) 84 48
Y2 Y1 Y2 118.5(3) 46 48
Y1 Y1 O1M 0(10) 68 .
Y2 Y1 O1M 59.24(12) 83 .
Y2 Y1 O1M 59.24(12) 84 .
Y2 Y1 O1M 59.24(12) 46 .
Y2 Y1 O1M 59.24(12) 48 .
Y1 Y1 O1 0(10) 68 68
Y2 Y1 O1 83.7(5) 83 68
Y2 Y1 O1 157.8(5) 84 68
Y2 Y1 O1 157.8(5) 46 68
Y2 Y1 O1 83.7(5) 48 68
O1M Y1 O1 142.9(5) . 68
Y1 Y1 O1 0(10) 68 .
Y2 Y1 O1 157.8(5) 83 .
Y2 Y1 O1 83.7(5) 84 .
Y2 Y1 O1 83.7(5) 46 .
Y2 Y1 O1 157.8(5) 48 .
O1M Y1 O1 142.9(5) . .
O1 Y1 O1 74.2(10) 68 .
Y1 Y1 O1WH 0.00(13) 68 68
Y2 Y1 O1WH 89.91(14) 83 68
Y2 Y1 O1WH 89.91(14) 84 68
Y2 Y1 O1WH 89.91(14) 46 68
Y2 Y1 O1WH 89.91(14) 48 68
O1M Y1 O1WH 89.1(6) . 68
O1 Y1 O1WH 91.1(6) 68 68
O1 Y1 O1WH 91.1(6) . 68
Y1 Y1 O1WH 0.00(13) 68 .
Y2 Y1 O1WH 89.91(14) 83 .
Y2 Y1 O1WH 89.91(14) 84 .
Y2 Y1 O1WH 89.91(14) 46 .
Y2 Y1 O1WH 89.91(14) 48 .
O1M Y1 O1WH 89.1(6) . .
O1 Y1 O1WH 91.1(6) 68 .
O1 Y1 O1WH 91.1(6) . .
O1WH Y1 O1WH 0.0 68 .
Y1 Y1 O2H 0(10) 68 .
Y2 Y1 O2H 112.3(4) 83 .
Y2 Y1 O2H 60.2(7) 84 .
Y2 Y1 O2H 60.2(7) 46 .
Y2 Y1 O2H 112.3(4) 48 .
O1M Y1 O2H 84.1(6) . .
O1 Y1 O2H 112.6(8) 68 .
O1 Y1 O2H 76.7(5) . .
O1WH Y1 O2H 148.5(6) 68 .
O1WH Y1 O2H 148.5(6) . .
Y1 Y1 O2H 0(10) 68 68
Y2 Y1 O2H 60.2(7) 83 68
Y2 Y1 O2H 112.3(4) 84 68
Y2 Y1 O2H 112.3(4) 46 68
Y2 Y1 O2H 60.2(7) 48 68
O1M Y1 O2H 84.1(6) . 68
O1 Y1 O2H 76.7(5) 68 68
O1 Y1 O2H 112.6(8) . 68
O1WH Y1 O2H 148.5(6) 68 68
O1WH Y1 O2H 148.5(6) . 68
O2H Y1 O2H 61.3(11) . 68
Y1 Y1 O1H 0(10) 68 .
Y2 Y1 O1H 126.7(7) 83 .
Y2 Y1 O1H 13.1(5) 84 .
Y2 Y1 O1H 13.1(5) 46 .
Y2 Y1 O1H 126.7(7) 48 .
O1M Y1 O1H 68.3(7) . .
O1 Y1 O1H 148.0(9) 68 .
O1 Y1 O1H 75.2(8) . .
O1WH Y1 O1H 80.2(5) 68 .
O1WH Y1 O1H 80.2(5) . .
O2H Y1 O1H 68.6(8) . .
O2H Y1 O1H 124.6(6) 68 .
Y1 Y1 O1H 0(10) 68 12
Y2 Y1 O1H 13.1(5) 83 12
Y2 Y1 O1H 126.7(7) 84 12
Y2 Y1 O1H 126.7(7) 46 12
Y2 Y1 O1H 13.1(5) 48 12
O1M Y1 O1H 68.3(7) . 12
O1 Y1 O1H 75.2(8) 68 12
O1 Y1 O1H 148.0(9) . 12
O1WH Y1 O1H 80.2(5) 68 12
O1WH Y1 O1H 80.2(5) . 12
O2H Y1 O1H 124.6(6) . 12
O2H Y1 O1H 68.6(8) 68 12
O1H Y1 O1H 132.3(14) . 12
Y1 Y1 Y3 0(10) 68 83
Y2 Y1 Y3 100.09(16) 83 83
Y2 Y1 Y3 100.09(16) 84 83
Y2 Y1 Y3 100.09(16) 46 83
Y2 Y1 Y3 100.09(16) 48 83
O1M Y1 Y3 110.8(5) . 83
O1 Y1 Y3 73.2(6) 68 83
O1 Y1 Y3 73.2(6) . 83
O1WH Y1 Y3 160.2(3) 68 83
O1WH Y1 Y3 160.2(3) . 83
O2H Y1 Y3 40.4(7) . 83
O2H Y1 Y3 40.4(7) 68 83
O1H Y1 Y3 106.5(5) . 83
O1H Y1 Y3 106.5(5) 12 83
Y1 Y1 Y3 0(10) 68 46
Y2 Y1 Y3 100.09(16) 83 46
Y2 Y1 Y3 100.09(16) 84 46
Y2 Y1 Y3 100.09(16) 46 46
Y2 Y1 Y3 100.09(16) 48 46
O1M Y1 Y3 110.8(5) . 46
O1 Y1 Y3 73.2(6) 68 46
O1 Y1 Y3 73.2(6) . 46
O1WH Y1 Y3 160.2(3) 68 46
O1WH Y1 Y3 160.2(3) . 46
O2H Y1 Y3 40.4(7) . 46
O2H Y1 Y3 40.4(7) 68 46
O1H Y1 Y3 106.5(5) . 46
O1H Y1 Y3 106.5(5) 12 46
Y3 Y1 Y3 0.0(2) 83 46
Y1 Y1 Y3 0(10) 68 12
Y2 Y1 Y3 31.77(12) 83 12
Y2 Y1 Y3 131.7(2) 84 12
Y2 Y1 Y3 131.7(2) 46 12
Y2 Y1 Y3 31.77(12) 48 12
O1M Y1 Y3 79.9(2) . 12
O1 Y1 Y3 66.8(4) 68 12
O1 Y1 Y3 132.0(6) . 12
O1WH Y1 Y3 115.82(7) 68 12
O1WH Y1 Y3 115.82(7) . 12
O2H Y1 Y3 93.3(5) . 12
O2H Y1 Y3 32.6(6) 68 12
O1H Y1 Y3 144.4(7) . 12
O1H Y1 Y3 36.9(5) 12 12
Y3 Y1 Y3 69.66(6) 83 12
Y3 Y1 Y3 69.66(6) 46 12
Y1 Y1 Y2 0(10) 68 68
Y2 Y1 Y2 82.11(15) 83 68
Y2 Y1 Y2 82.11(15) 84 68
Y2 Y1 Y2 82.11(15) 46 68
Y2 Y1 Y2 82.11(15) 48 68
O1M Y1 Y2 75.2(5) . 68
O1 Y1 Y2 101.4(5) 68 68
O1 Y1 Y2 101.4(5) . 68
O1WH Y1 Y2 164.24(19) 68 68
O1WH Y1 Y2 164.24(19) . 68
O2H Y1 Y2 31.6(5) . 68
O2H Y1 Y2 31.6(5) 68 68
O1H Y1 Y2 93.6(5) . 68
O1H Y1 Y2 93.6(5) 12 68
Y3 Y1 Y2 35.61(12) 83 68
Y3 Y1 Y2 35.61(12) 46 68
Y3 Y1 Y2 62.04(7) 12 68
Y1 Y2 O2M 63.3(2) 83 .
Y1 Y2 O2WH 74.35(16) 83 68
O2M Y2 O2WH 88.2(6) . 68
Y1 Y2 O2WH 74.35(16) 83 .
O2M Y2 O2WH 88.2(6) . .
O2WH Y2 O2WH 0.0 68 .
Y1 Y2 Y3 117.84(13) 83 83
O2M Y2 Y3 125.0(5) . 83
O2WH Y2 Y3 146.8(2) 68 83
O2WH Y2 Y3 146.8(2) . 83
Y1 Y2 Y3 117.84(13) 83 46
O2M Y2 Y3 125.0(5) . 46
O2WH Y2 Y3 146.8(2) 68 46
O2WH Y2 Y3 146.8(2) . 46
Y3 Y2 Y3 0.0(3) 83 46
Y1 Y2 O2H 74.9(7) 83 68
O2M Y2 O2H 84.6(6) . 68
O2WH Y2 O2H 148.4(6) 68 68
O2WH Y2 O2H 148.4(6) . 68
Y3 Y2 O2H 49.7(7) 83 68
Y3 Y2 O2H 49.7(7) 46 68
Y1 Y2 O2H 127.8(4) 83 .
O2M Y2 O2H 84.6(6) . .
O2WH Y2 O2H 148.4(6) 68 .
O2WH Y2 O2H 148.4(6) . .
Y3 Y2 O2H 49.7(7) 83 .
Y3 Y2 O2H 49.7(7) 46 .
O2H Y2 O2H 61.3(11) 68 .
Y1 Y2 O4 154.4(6) 83 .
O2M Y2 O4 139.6(6) . .
O2WH Y2 O4 92.4(5) 68 .
O2WH Y2 O4 92.4(5) . .
Y3 Y2 O4 63.2(5) 83 .
Y3 Y2 O4 63.2(5) 46 .
O2H Y2 O4 112.7(8) 68 .
O2H Y2 O4 74.0(6) . .
Y1 Y2 O4 78.0(6) 83 68
O2M Y2 O4 139.6(6) . 68
O2WH Y2 O4 92.5(5) 68 68
O2WH Y2 O4 92.5(5) . 68
Y3 Y2 O4 63.1(5) 83 68
Y3 Y2 O4 63.1(5) 46 68
O2H Y2 O4 74.0(6) 68 68
O2H Y2 O4 112.7(8) . 68
O4 Y2 O4 80.9(11) . 68
Y1 Y2 O3H 126.2(7) 83 .
O2M Y2 O3H 65.9(8) . .
O2WH Y2 O3H 87.5(5) 68 .
O2WH Y2 O3H 87.5(5) . .
Y3 Y2 O3H 105.0(6) 83 .
Y3 Y2 O3H 105.0(6) 46 .
O2H Y2 O3H 116.9(7) 68 .
O2H Y2 O3H 61.5(8) . .
O4 Y2 O3H 73.7(9) . .
O4 Y2 O3H 154.5(10) 68 .
Y1 Y2 O3H 13.5(5) 83 12
O2M Y2 O3H 65.9(8) . 12
O2WH Y2 O3H 87.5(5) 68 12
O2WH Y2 O3H 87.5(5) . 12
Y3 Y2 O3H 105.0(6) 83 12
Y3 Y2 O3H 105.0(6) 46 12
O2H Y2 O3H 61.5(8) 68 12
O2H Y2 O3H 116.9(7) . 12
O4 Y2 O3H 154.5(10) . 12
O4 Y2 O3H 73.7(9) 68 12
O3H Y2 O3H 131.7(15) . 12
Y1 Y2 Y3 47.13(11) 83 12
O2M Y2 Y3 79.4(3) . 12
O2WH Y2 Y3 119.50(8) 68 12
O2WH Y2 Y3 119.50(8) . 12
Y3 Y2 Y3 72.36(7) 83 12
Y3 Y2 Y3 72.36(7) 46 12
O2H Y2 Y3 28.9(6) 68 12
O2H Y2 Y3 89.3(5) . 12
O4 Y2 Y3 132.8(6) . 12
O4 Y2 Y3 65.2(5) 68 12
O3H Y2 Y3 135.5(7) . 12
O3H Y2 Y3 33.6(5) 12 12
O2 Y3 O2 82.7(11) . 72
O2 Y3 O3 80.8(7) . .
O2 Y3 O3 135.9(7) 72 .
O2 Y3 O3 135.9(7) . 72
O2 Y3 O3 80.8(7) 72 72
O3 Y3 O3 83.4(9) . 72
O2 Y3 O2H 83.5(6) . .
O2 Y3 O2H 141.2(5) 72 .
O3 Y3 O2H 76.5(5) . .
O3 Y3 O2H 131.7(5) 72 .
O2 Y3 O2H 141.2(5) . 72
O2 Y3 O2H 83.5(6) 72 72
O3 Y3 O2H 131.7(5) . 72
O3 Y3 O2H 76.5(5) 72 72
O2H Y3 O2H 84.9(8) . 72
O2 Y3 O1H 73.8(7) . .
O2 Y3 O1H 73.8(7) 72 .
O3 Y3 O1H 137.7(4) . .
O3 Y3 O1H 137.7(4) 72 .
O2H Y3 O1H 67.6(5) . .
O2H Y3 O1H 67.6(5) 72 .
O2 Y3 O3H 138.4(5) . .
O2 Y3 O3H 138.4(5) 72 .
O3 Y3 O3H 71.5(7) . .
O3 Y3 O3H 71.5(7) 72 .
O2H Y3 O3H 60.6(5) . .
O2H Y3 O3H 60.6(5) 72 .
O1H Y3 O3H 107.1(14) . .
O2 Y3 O1W 71.6(7) . .
O2 Y3 O1W 71.6(7) 72 .
O3 Y3 O1W 64.4(7) . .
O3 Y3 O1W 64.4(7) 72 .
O2H Y3 O1W 136.1(4) . .
O2H Y3 O1W 136.1(4) 72 .
O1H Y3 O1W 133.3(10) . .
O3H Y3 O1W 119.6(12) . .
C1A O1 O4 38.6(11) . 46
C1A O1 O3 72.2(12) . 46
O4 O1 O3 86.2(12) 46 46
C1A O1 Y1 135.4(14) . 68
O4 O1 Y1 97.5(13) 46 68
O3 O1 Y1 104.8(13) 46 68
C1A O1 Y1 135.4(14) . .
O4 O1 Y1 97.5(13) 46 .
O3 O1 Y1 104.8(13) 46 .
Y1 O1 Y1 0.0(4) 68 .
O4 O2 C1A 48.3(13) 46 .
O4 O2 Y3 89(2) 46 .
C1A O2 Y3 131.0(15) . .
C1B O3 Y3 145.4(14) . .
C1B O4 Y2 140.1(16) . 68
C1B O4 Y2 140.1(16) . .
Y2 O4 Y2 0.0(2) 68 .
C1B O4 Y3 123.4(13) . 83
Y2 O4 Y3 57.6(5) 68 83
Y2 O4 Y3 57.6(5) . 83
C1B O4 Y3 123.4(13) . 46
Y2 O4 Y3 57.6(5) 68 46
Y2 O4 Y3 57.6(5) . 46
Y3 O4 Y3 0.00(17) 83 46
C1B O4 Y1 93.7(12) . 46
Y2 O4 Y1 49.0(5) 68 46
Y2 O4 Y1 49.0(5) . 46
Y3 O4 Y1 93.3(7) 83 46
Y3 O4 Y1 93.3(7) 46 46
C1B O4 Y1 93.7(12) . 84
Y2 O4 Y1 49.0(5) 68 84
Y2 O4 Y1 49.0(5) . 84
Y3 O4 Y1 93.3(7) 83 84
Y3 O4 Y1 93.3(7) 46 84
Y1 O4 Y1 0.00(15) 46 84
Y2 O1H Y2 0.0(13) 46 84
Y2 O1H Y1 68(2) 46 .
Y2 O1H Y1 68(2) 84 .
Y2 O1H Y1 68(2) 46 68
Y2 O1H Y1 68(2) 84 68
Y1 O1H Y1 0.00(18) . 68
Y2 O1H Y1 68(2) 46 11
Y2 O1H Y1 68(2) 84 11
Y1 O1H Y1 106.9(14) . 11
Y1 O1H Y1 106.9(14) 68 11
Y2 O1H Y1 68(2) 46 72
Y2 O1H Y1 68(2) 84 72
Y1 O1H Y1 106.9(14) . 72
Y1 O1H Y1 106.9(14) 68 72
Y1 O1H Y1 0.00(18) 11 72
Y2 O1H Y3 69(3) 46 .
Y2 O1H Y3 69(3) 84 .
Y1 O1H Y3 107.5(6) . .
Y1 O1H Y3 107.5(6) 68 .
Y1 O1H Y3 107.5(6) 11 .
Y1 O1H Y3 107.5(6) 72 .
Y3 O2H Y3 0.00(14) 83 46
Y3 O2H Y2 145.5(8) 83 46
Y3 O2H Y2 145.5(8) 46 46
Y3 O2H Y2 145.5(8) 83 84
Y3 O2H Y2 145.5(8) 46 84
Y2 O2H Y2 0.0(2) 46 84
Y3 O2H Y3 140.6(6) 83 .
Y3 O2H Y3 140.6(6) 46 .
Y2 O2H Y3 60.6(7) 46 .
Y2 O2H Y3 60.6(7) 84 .
Y3 O2H Y2 64.9(6) 83 68
Y3 O2H Y2 64.9(6) 46 68
Y2 O2H Y2 135.7(7) 46 68
Y2 O2H Y2 135.7(7) 84 68
Y3 O2H Y2 121.9(8) . 68
Y3 O2H Y2 64.9(6) 83 .
Y3 O2H Y2 64.9(6) 46 .
Y2 O2H Y2 135.7(7) 46 .
Y2 O2H Y2 135.7(7) 84 .
Y3 O2H Y2 121.9(8) . .
Y2 O2H Y2 0.0(3) 68 .
Y3 O2H Y1 89.1(10) 83 68
Y3 O2H Y1 89.1(10) 46 68
Y2 O2H Y1 57.7(2) 46 68
Y2 O2H Y1 57.7(2) 84 68
Y3 O2H Y1 114.4(7) . 68
Y2 O2H Y1 116.9(9) 68 68
Y2 O2H Y1 116.9(9) . 68
Y3 O2H Y1 89.1(10) 83 .
Y3 O2H Y1 89.1(10) 46 .
Y2 O2H Y1 57.7(2) 46 .
Y2 O2H Y1 57.7(2) 84 .
Y3 O2H Y1 114.4(7) . .
Y2 O2H Y1 116.9(9) 68 .
Y2 O2H Y1 116.9(9) . .
Y1 O2H Y1 0.00(17) 68 .
Y3 O2H Y1 109.8(4) 83 84
Y3 O2H Y1 109.8(4) 46 84
Y2 O2H Y1 102.8(9) 46 84
Y2 O2H Y1 102.8(9) 84 84
Y3 O2H Y1 72.2(7) . 84
Y2 O2H Y1 50.9(2) 68 84
Y2 O2H Y1 50.9(2) . 84
Y1 O2H Y1 140.9(6) 68 84
Y1 O2H Y1 140.9(6) . 84
Y3 O2H Y1 109.8(4) 83 46
Y3 O2H Y1 109.8(4) 46 46
Y2 O2H Y1 102.8(9) 46 46
Y2 O2H Y1 102.8(9) 84 46
Y3 O2H Y1 72.2(7) . 46
Y2 O2H Y1 50.9(2) 68 46
Y2 O2H Y1 50.9(2) . 46
Y1 O2H Y1 140.9(6) 68 46
Y1 O2H Y1 140.9(6) . 46
Y1 O2H Y1 0.0(2) 84 46
Y1 O3H Y1 0.0(14) 46 84
Y1 O3H Y2 68(2) 46 .
Y1 O3H Y2 68(2) 84 .
Y1 O3H Y2 68(2) 46 68
Y1 O3H Y2 68(2) 84 68
Y2 O3H Y2 0.00(19) . 68
Y1 O3H Y2 68(2) 46 11
Y1 O3H Y2 68(2) 84 11
Y2 O3H Y2 107.3(15) . 11
Y2 O3H Y2 107.3(15) 68 11
Y1 O3H Y2 68(2) 46 72
Y1 O3H Y2 68(2) 84 72
Y2 O3H Y2 107.3(15) . 72
Y2 O3H Y2 107.3(15) 68 72
Y2 O3H Y2 0.00(19) 11 72
Y1 O3H Y3 176(5) 46 .
Y1 O3H Y3 176(5) 84 .
Y2 O3H Y3 114.0(6) . .
Y2 O3H Y3 114.0(6) 68 .
Y2 O3H Y3 114.0(6) 11 .
Y2 O3H Y3 114.0(6) 72 .
O2M O1M O2M 0(10) 46 73
O2M O1M O2M 0(10) 46 83
O2M O1M O2M 0(10) 73 83
O2M O1M O2M 0(10) 46 84
O2M O1M O2M 0(10) 73 84
O2M O1M O2M 0(10) 83 84
O2M O1M O2M 0(10) 46 48
O2M O1M O2M 0(10) 73 48
O2M O1M O2M 0(10) 83 48
O2M O1M O2M 0(10) 84 48
O2M O1M O2M 0(10) 46 44
O2M O1M O2M 0(10) 73 44
O2M O1M O2M 0(10) 83 44
O2M O1M O2M 0(10) 84 44
O2M O1M O2M 0(10) 48 44
O2M O1M Y2 97.2(5) 46 73
O2M O1M Y2 97.2(5) 73 73
O2M O1M Y2 97.2(5) 83 73
O2M O1M Y2 97.2(5) 84 73
O2M O1M Y2 97.2(5) 48 73
O2M O1M Y2 97.2(5) 44 73
O2M O1M Y2 97.2(5) 46 83
O2M O1M Y2 97.2(5) 73 83
O2M O1M Y2 97.2(5) 83 83
O2M O1M Y2 97.2(5) 84 83
O2M O1M Y2 97.2(5) 48 83
O2M O1M Y2 97.2(5) 44 83
Y2 O1M Y2 118.4(2) 73 83
O2M O1M Y2 97.2(5) 46 46
O2M O1M Y2 97.2(5) 73 46
O2M O1M Y2 97.2(5) 83 46
O2M O1M Y2 97.2(5) 84 46
O2M O1M Y2 97.2(5) 48 46
O2M O1M Y2 97.2(5) 44 46
Y2 O1M Y2 118.4(2) 73 46
Y2 O1M Y2 118.4(2) 83 46
O2M O1M Y2 97.2(5) 46 48
O2M O1M Y2 97.2(5) 73 48
O2M O1M Y2 97.2(5) 83 48
O2M O1M Y2 97.2(5) 84 48
O2M O1M Y2 97.2(5) 48 48
O2M O1M Y2 97.2(5) 44 48
Y2 O1M Y2 118.4(2) 73 48
Y2 O1M Y2 0.0(4) 83 48
Y2 O1M Y2 118.4(2) 46 48
O2M O1M Y2 97.2(5) 46 84
O2M O1M Y2 97.2(5) 73 84
O2M O1M Y2 97.2(5) 83 84
O2M O1M Y2 97.2(5) 84 84
O2M O1M Y2 97.2(5) 48 84
O2M O1M Y2 97.2(5) 44 84
Y2 O1M Y2 118.4(2) 73 84
Y2 O1M Y2 118.4(2) 83 84
Y2 O1M Y2 0.0(4) 46 84
Y2 O1M Y2 118.4(2) 48 84
O2M O1M Y1 105.0(5) 46 70
O2M O1M Y1 105.0(5) 73 70
O2M O1M Y1 105.0(5) 83 70
O2M O1M Y1 105.0(5) 84 70
O2M O1M Y1 105.0(5) 48 70
O2M O1M Y1 105.0(5) 44 70
Y2 O1M Y1 59.22(12) 73 70
Y2 O1M Y1 59.22(12) 83 70
Y2 O1M Y1 157.8(11) 46 70
Y2 O1M Y1 59.22(12) 48 70
Y2 O1M Y1 157.8(11) 84 70
O1M O2M O1M 0(10) 83 46
O1M O2M O1M 0(10) 83 44
O1M O2M O1M 0(10) 46 44
O1M O2M O1M 0(10) 83 48
O1M O2M O1M 0(10) 46 48
O1M O2M O1M 0(10) 44 48
O1M O2M O1M 0(10) 83 73
O1M O2M O1M 0(10) 46 73
O1M O2M O1M 0(10) 44 73
O1M O2M O1M 0(10) 48 73
O1M O2M O1M 0(10) 83 84
O1M O2M O1M 0(10) 46 84
O1M O2M O1M 0(10) 44 84
O1M O2M O1M 0(10) 48 84
O1M O2M O1M 0(10) 73 84
O1M O2M Y2 75.9(5) 83 .
O1M O2M Y2 75.9(5) 46 .
O1M O2M Y2 75.9(5) 44 .
O1M O2M Y2 75.9(5) 48 .
O1M O2M Y2 75.9(5) 73 .
O1M O2M Y2 75.9(5) 84 .
O1M O2M Y2 75.9(5) 83 68
O1M O2M Y2 75.9(5) 46 68
O1M O2M Y2 75.9(5) 44 68
O1M O2M Y2 75.9(5) 48 68
O1M O2M Y2 75.9(5) 73 68
O1M O2M Y2 75.9(5) 84 68
Y2 O2M Y2 0.0(2) . 68
O1M O2M Y2 75.9(5) 83 11
O1M O2M Y2 75.9(5) 46 11
O1M O2M Y2 75.9(5) 44 11
O1M O2M Y2 75.9(5) 48 11
O1M O2M Y2 75.9(5) 73 11
O1M O2M Y2 75.9(5) 84 11
Y2 O2M Y2 114.2(4) . 11
Y2 O2M Y2 114.2(4) 68 11
O1M O2M Y2 75.9(5) 83 70
O1M O2M Y2 75.9(5) 46 70
O1M O2M Y2 75.9(5) 44 70
O1M O2M Y2 75.9(5) 48 70
O1M O2M Y2 75.9(5) 73 70
O1M O2M Y2 75.9(5) 84 70
Y2 O2M Y2 114.2(4) . 70
Y2 O2M Y2 114.2(4) 68 70
Y2 O2M Y2 114.2(4) 11 70
O1M O2M Y2 75.9(5) 83 72
O1M O2M Y2 75.9(5) 46 72
O1M O2M Y2 75.9(5) 44 72
O1M O2M Y2 75.9(5) 48 72
O1M O2M Y2 75.9(5) 73 72
O1M O2M Y2 75.9(5) 84 72
Y2 O2M Y2 114.2(4) . 72
Y2 O2M Y2 114.2(4) 68 72
Y2 O2M Y2 0.0(2) 11 72
Y2 O2M Y2 114.2(4) 70 72
O1M O2M Y2 75.9(5) 83 12
O1M O2M Y2 75.9(5) 46 12
O1M O2M Y2 75.9(5) 44 12
O1M O2M Y2 75.9(5) 48 12
O1M O2M Y2 75.9(5) 73 12
O1M O2M Y2 75.9(5) 84 12
Y2 O2M Y2 114.2(4) . 12
Y2 O2M Y2 114.2(4) 68 12
Y2 O2M Y2 114.2(4) 11 12
Y2 O2M Y2 0.0(2) 70 12
Y2 O2M Y2 114.2(4) 72 12
O2WH O1WH O2WH 0.0 84 46
O2WH O1WH O2WH 116.9 84 83
O2WH O1WH O2WH 116.9 46 83
O2WH O1WH O2WH 116.9 84 48
O2WH O1WH O2WH 116.9 46 48
O2WH O1WH O2WH 0.0 83 48
O2WH O1WH Y1 87.80(7) 84 .
O2WH O1WH Y1 87.80(7) 46 .
O2WH O1WH Y1 87.80(7) 83 .
O2WH O1WH Y1 87.80(7) 48 .
O2WH O1WH Y1 87.80(7) 84 68
O2WH O1WH Y1 87.80(7) 46 68
O2WH O1WH Y1 87.80(7) 83 68
O2WH O1WH Y1 87.80(7) 48 68
Y1 O1WH Y1 0.0(3) . 68
Y2 O2WH Y2 0.0(3) 68 .
Y2 O2WH Y1 51.49(10) 68 46
Y2 O2WH Y1 51.49(10) . 46
Y2 O2WH Y1 51.49(10) 68 84
Y2 O2WH Y1 51.49(10) . 84
Y1 O2WH Y1 0.00(11) 46 84
Y2 O2WH Y1 51.49(10) 68 48
Y2 O2WH Y1 51.49(10) . 48
Y1 O2WH Y1 88.2(2) 46 48
Y1 O2WH Y1 88.2(2) 84 48
Y2 O2WH Y1 51.49(10) 68 83
Y2 O2WH Y1 51.49(10) . 83
Y1 O2WH Y1 88.2(2) 46 83
Y1 O2WH Y1 88.2(2) 84 83
Y1 O2WH Y1 0.00(11) 48 83
C1B C1A O4 119(3) 46 46
C1B C1A O2 110(3) 46 .
O4 C1A O2 53.8(16) 46 .
C1B C1A O1 67(3) 46 .
O4 C1A O1 86.4(18) 46 .
O2 C1A O1 134.6(15) . .
C1B C1A C2B 82(2) 46 46
O4 C1A C2B 160(2) 46 46
O2 C1A C2B 123.0(17) . 46
O1 C1A C2B 101.9(16) . 46
C1B C1A C2A 91.3(19) 46 .
O4 C1A C2A 150(2) 46 .
O2 C1A C2A 117.3(17) . .
O1 C1A C2A 108.1(16) . .
C1B C1A O3 15.1(18) 46 46
O4 C1A O3 103.6(19) 46 46
O2 C1A O3 100.9(13) . 46
O1 C1A O3 64.9(11) . 46
C2B C1A O3 96.6(13) 46 46
C2A C1A O3 106.3(10) . 46
C3A C2A C7A 120.0 . .
C3A C2A C1A 120.0(12) . .
C7A C2A C1A 120.0(12) . .
C2A C3A C4A 120.0 . .
C2A C3A H3A 120.0 . .
C4A C3A H3A 120.0 . .
C5A C4A C3A 120.0 . .
C5A C4A H4A 120.0 . .
C3A C4A H4A 120.0 . .
C4A C5A C6A 120.0 . .
C4A C5A C9 120.1(4) . .
C6A C5A C9 119.7(4) . .
C7A C6A C5A 120.0 . .
C7A C6A H6A 120.0 . .
C5A C6A H6A 120.0 . .
C6A C7A C2A 120.0 . .
C6A C7A H7A 120.0 . .
C2A C7A H7A 120.0 . .
O1 C1B O4 77.8(16) 46 .
O1 C1B O3 86.2(16) 46 .
O4 C1B O3 117.9(16) . .
O1 C1B O2 120.4(19) 46 46
O4 C1B O2 42.8(13) . 46
O3 C1B O2 114.5(14) . 46
O1 C1B C2B 106.3(13) 46 .
O4 C1B C2B 121.1(19) . .
O3 C1B C2B 121(2) . .
O2 C1B C2B 107.5(14) 46 .
O1 C1B C2A 107.7(15) 46 46
O4 C1B C2A 112.2(18) . 46
O3 C1B C2A 129.8(18) . 46
O2 C1B C2A 99.5(14) 46 46
C3B C2B C7B 120.0 . .
C3B C2B C1B 121.6(14) . .
C7B C2B C1B 118.4(14) . .
C2B C3B C4B 120.0 . .
C2B C3B H3B 120.0 . .
C4B C3B H3B 120.0 . .
C5B C4B C3B 120.0 . .
C5B C4B H4B 120.0 . .
C3B C4B H4B 120.0 . .
C6B C5B C4B 120.0 . .
C6B C5B C9 120.1(4) . 46
C4B C5B C9 119.8(4) . 46
C5B C6B C7B 120.0 . .
C5B C6B H6B 120.0 . .
C7B C6B H6B 120.0 . .
C6B C7B C2B 120.0 . .
C6B C7B H7B 120.0 . .
C2B C7B H7B 120.0 . .
C9 C8 C9 114.2(7) 57_565 .
C9 C8 H8 122.9 57_565 .
C9 C8 H8 122.9 . .
C10 C9 C8 124.0(7) . .
C10 C9 C5A 119.4(6) . .
C8 C9 C5A 116.5(6) . .
C10 C9 C5B 117(3) . 46
C8 C9 C5B 119(3) . 46
C9 C10 C11 116.2(7) . .
C9 C10 H10 121.9 . .
C11 C10 H10 121.9 . .
O1L C11 C10 117.3(4) . .
O1L C11 C10 117.3(4) . 57_565
C10 C11 C10 125.0(8) . 57_565
C12 O1L C12 68.6(10) 57_565 .
C12 O1L C11 139.2(8) 57_565 .
C12 O1L C11 139.2(8) . .
O1L C12 C13 131.7(8) . .
O1L C12 H12A 104.3 . .
C13 C12 H12A 104.3 . .
O1L C12 H12B 104.3 . .
C13 C12 H12B 104.3 . .
H12A C12 H12B 105.6 . .
C14 C13 C14 0.0(15) 57_565 2_655
C14 C13 C14 133.8(8) 57_565 .
C14 C13 C14 133.8(8) 2_655 .
C14 C13 C13 14.3(4) 57_565 68
C14 C13 C13 14.3(4) 2_655 68
C14 C13 C13 119.5(3) . 68
C14 C13 C12 106.8(4) 57_565 .
C14 C13 C12 106.8(4) 2_655 .
C14 C13 C12 119.5(6) . .
C13 C13 C12 121.1(4) 68 .
C13 C14 C13 121.0(7) 67_665 .
C13 C14 H14 119.5 67_665 .
C13 C14 H14 119.5 . .

loop_
_geom_bond_atom_site_label_1
_geom_bond_atom_site_label_2
_geom_bond_distance
_geom_bond_site_symmetry_2
Y1 Y1 0.000(18) 68
Y1 Y2 2.212(5) 83
Y1 Y2 2.212(5) 84
Y1 Y2 2.212(5) 46
Y1 Y2 2.212(5) 48
Y1 O1M 2.263(6) .
Y1 O1 2.27(2) 68
Y1 O1 2.27(2) .
Y1 O1WH 2.270(4) 68
Y1 O1WH 2.270(4) .
Y1 O2H 2.311(12) .
Y1 O2H 2.311(12) 68
Y1 O1H 2.357(18) .
Y1 O1H 2.357(18) 12
Y1 Y3 2.995(5) 83
Y1 Y3 2.995(5) 46
Y1 Y3 3.867(4) 12
Y1 Y2 3.938(6) 68
Y2 Y1 2.212(5) 83
Y2 O2M 2.263(6) .
Y2 O2WH 2.292(4) 68
Y2 O2WH 2.292(4) .
Y2 Y3 2.302(6) 83
Y2 Y3 2.302(6) 46
Y2 O2H 2.311(12) 68
Y2 O2H 2.311(12) .
Y2 O4 2.34(2) .
Y2 O4 2.34(2) 68
Y2 O3H 2.360(18) .
Y2 O3H 2.360(18) 12
Y2 Y3 4.023(4) 12
Y3 O2 2.23(2) .
Y3 O2 2.23(2) 72
Y3 O3 2.25(2) .
Y3 O3 2.25(2) 72
Y3 O2H 2.29(3) .
Y3 O2H 2.29(3) 72
Y3 O1H 2.44(2) .
Y3 O3H 2.44(2) .
Y3 O1W 2.58(4) .
O1 C1A 1.218(10) .
O1 O4 1.48(2) 46
O1 O3 1.62(2) 46
O1 Y1 2.27(2) 68
O2 O4 1.00(2) 46
O2 C1A 1.216(10) .
O3 C1B 1.244(10) .
O4 C1B 1.235(10) .
O4 Y2 2.34(2) 68
O4 Y3 2.43(2) 83
O4 Y3 2.43(2) 46
O4 Y1 2.87(2) 46
O4 Y1 2.87(2) 84
O1H Y2 0.54(3) 46
O1H Y2 0.54(3) 84
O1H Y1 2.357(18) 68
O1H Y1 2.357(18) 11
O1H Y1 2.357(18) 72
O2H Y3 1.94(3) 83
O2H Y3 1.94(3) 46
O2H Y2 2.271(19) 46
O2H Y2 2.271(19) 84
O2H Y2 2.311(12) 68
O2H Y1 2.311(12) 68
O2H Y1 2.752(16) 84
O2H Y1 2.752(16) 46
O3H Y1 0.56(2) 46
O3H Y1 0.56(2) 84
O3H Y2 2.360(18) 68
O3H Y2 2.360(18) 11
O3H Y2 2.360(18) 72
O1M O2M 0.27(2) 46
O1M O2M 0.27(2) 73
O1M O2M 0.27(2) 83
O1M O2M 0.27(2) 84
O1M O2M 0.27(2) 48
O1M O2M 0.27(2) 44
O1M Y2 2.212(6) 73
O1M Y2 2.212(6) 83
O1M Y2 2.212(6) 46
O1M Y2 2.212(6) 48
O1M Y2 2.212(6) 84
O1M Y1 2.263(6) 70
O2M O1M 0.27(2) 83
O2M O1M 0.27(2) 46
O2M O1M 0.27(2) 44
O2M O1M 0.27(2) 48
O2M O1M 0.27(2) 73
O2M O1M 0.27(2) 84
O2M Y2 2.263(6) 68
O2M Y2 2.263(6) 11
O2M Y2 2.263(6) 70
O2M Y2 2.263(6) 72
O2M Y2 2.263(6) 12
O1WH O2WH 1.59141(9) 84
O1WH O2WH 1.59141(9) 46
O1WH O2WH 1.59141(9) 83
O1WH O2WH 1.59141(9) 48
O1WH Y1 2.270(4) 68
O2WH Y2 2.292(4) 68
O2WH Y1 2.722(3) 46
O2WH Y1 2.722(3) 84
O2WH Y1 2.722(3) 48
O2WH Y1 2.722(3) 83
C1A C1B 0.48(3) 46
C1A O4 0.93(2) 46
C1A C2B 1.497(15) 46
C1A C2A 1.498(5) .
C1A O3 1.71(2) 46
C2A C3A 1.3900 .
C2A C7A 1.3900 .
C3A C4A 1.3900 .
C3A H3A 0.9500 .
C4A C5A 1.3900 .
C4A H4A 0.9500 .
C5A C6A 1.3900 .
C5A C9 1.480(9) .
C6A C7A 1.3900 .
C6A H6A 0.9500 .
C7A H7A 0.9500 .
C1B O1 1.12(2) 46
C1B O2 1.46(2) 46
C1B C2B 1.504(5) .
C1B C2A 1.584(15) 46
C2B C3B 1.3900 .
C2B C7B 1.3900 .
C3B C4B 1.3900 .
C3B H3B 0.9500 .
C4B C5B 1.3900 .
C4B H4B 0.9500 .
C5B C6B 1.3900 .
C5B C9 1.524(9) 46
C6B C7B 1.3900 .
C6B H6B 0.9500 .
C7B H7B 0.9500 .
C8 C9 1.423(6) 57_565
C8 C9 1.423(6) .
C8 H8 0.9500 .
C9 C10 1.374(7) .
C9 C5B 1.52(5) 46
C10 C11 1.378(6) .
C10 H10 0.9500 .
C11 O1L 1.311(8) .
C11 C10 1.378(6) 57_565
O1L C12 1.258(6) 57_565
O1L C12 1.258(6) .
C12 C13 1.470(9) .
C12 H12A 0.9900 .
C12 H12B 0.9900 .
C13 C14 0.725(3) 57_565
C13 C14 0.725(3) 2_655
C13 C14 1.383(4) .
C13 C13 1.405(9) 68
C14 C13 1.383(4) 67_665
C14 H14 0.9500 .

loop_
_geom_torsion_atom_site_label_1
_geom_torsion_atom_site_label_2
_geom_torsion_atom_site_label_3
_geom_torsion_atom_site_label_4
_geom_torsion
_geom_torsion_site_symmetry_1
_geom_torsion_site_symmetry_4
O4 O2 C1A C1B 111(3) 46 46
Y3 O2 C1A C1B 75(3) . 46
Y3 O2 C1A O4 -37(2) . 46
O4 O2 C1A O1 34(3) 46 .
Y3 O2 C1A O1 -3(2) . .
O4 O2 C1A C2B -156(3) 46 46
Y3 O2 C1A C2B 167.7(15) . 46
O4 O2 C1A C2A -146(3) 46 .
Y3 O2 C1A C2A 177.2(12) . .
O4 O2 C1A O3 99(2) 46 46
Y3 O2 C1A O3 62.4(17) . 46
O4 O1 C1A C1B -123(3) 46 46
O3 O1 C1A C1B -16.3(19) 46 46
Y1 O1 C1A C1B -110(3) 68 46
Y1 O1 C1A C1B -110(3) . 46
O3 O1 C1A O4 106.8(19) 46 46
Y1 O1 C1A O4 14(2) 68 46
Y1 O1 C1A O4 14(2) . 46
O4 O1 C1A O2 -27(2) 46 .
O3 O1 C1A O2 80.3(18) 46 .
Y1 O1 C1A O2 -13(3) 68 .
Y1 O1 C1A O2 -13(3) . .
O4 O1 C1A C2B 161(2) 46 46
O3 O1 C1A C2B -91.8(13) 46 46
Y1 O1 C1A C2B 175.0(18) 68 46
Y1 O1 C1A C2B 175.0(18) . 46
O4 O1 C1A C2A 153(2) 46 .
O3 O1 C1A C2A -99.9(11) 46 .
Y1 O1 C1A C2A 166.8(16) 68 .
Y1 O1 C1A C2A 166.8(16) . .
O4 O1 C1A O3 -106.8(19) 46 46
Y1 O1 C1A O3 -93(2) 68 46
Y1 O1 C1A O3 -93(2) . 46
C1B C1A C2A C3A -76(3) 46 .
O4 C1A C2A C3A 106(4) 46 .
O2 C1A C2A C3A 170.1(12) . .
O1 C1A C2A C3A -9.8(14) . .
O3 C1A C2A C3A -78.1(13) 46 .
C1B C1A C2A C7A 106(3) 46 .
O4 C1A C2A C7A -72(4) 46 .
O2 C1A C2A C7A -7.4(14) . .
O1 C1A C2A C7A 172.7(13) . .
O3 C1A C2A C7A 104.4(13) 46 .
C7A C2A C3A C4A 0.0 . .
C1A C2A C3A C4A -177.5(10) . .
C2A C3A C4A C5A 0.0 . .
C3A C4A C5A C6A 0.0 . .
C3A C4A C5A C9 174.0(10) . .
C4A C5A C6A C7A 0.0 . .
C9 C5A C6A C7A -174.0(10) . .
C5A C6A C7A C2A 0.0 . .
C3A C2A C7A C6A 0.0 . .
C1A C2A C7A C6A 177.5(9) . .
Y2 O4 C1B O1 -45(2) 68 46
Y2 O4 C1B O1 -45(2) . 46
Y3 O4 C1B O1 -122.3(19) 83 46
Y3 O4 C1B O1 -122.3(19) 46 46
Y1 O4 C1B O1 -25.9(13) 46 46
Y1 O4 C1B O1 -25.9(13) 84 46
Y2 O4 C1B O3 34(2) 68 .
Y2 O4 C1B O3 34(2) . .
Y3 O4 C1B O3 -43.3(19) 83 .
Y3 O4 C1B O3 -43.3(19) 46 .
Y1 O4 C1B O3 53.2(12) 46 .
Y1 O4 C1B O3 53.2(12) 84 .
Y2 O4 C1B O2 131(3) 68 46
Y2 O4 C1B O2 131(3) . 46
Y3 O4 C1B O2 53.6(18) 83 46
Y3 O4 C1B O2 53.6(18) 46 46
Y1 O4 C1B O2 150(2) 46 46
Y1 O4 C1B O2 150(2) 84 46
Y2 O4 C1B C2B -146.4(18) 68 .
Y2 O4 C1B C2B -146.4(18) . .
Y3 O4 C1B C2B 135.8(14) 83 .
Y3 O4 C1B C2B 135.8(14) 46 .
Y1 O4 C1B C2B -127.7(9) 46 .
Y1 O4 C1B C2B -127.7(9) 84 .
Y2 O4 C1B C2A -149.0(19) 68 46
Y2 O4 C1B C2A -149.0(19) . 46
Y3 O4 C1B C2A 133.3(15) 83 46
Y3 O4 C1B C2A 133.3(15) 46 46
Y1 O4 C1B C2A -130.3(11) 46 46
Y1 O4 C1B C2A -130.3(11) 84 46
Y3 O3 C1B O1 50(2) . 46
Y3 O3 C1B O4 -24(2) . .
Y3 O3 C1B O2 -72(2) . 46
Y3 O3 C1B C2B 156.8(17) . .
Y3 O3 C1B C2A 160.1(17) . 46
O1 C1B C2B C3B -88(2) 46 .
O4 C1B C2B C3B -2.9(15) . .
O3 C1B C2B C3B 176.2(13) . .
O2 C1B C2B C3B 42.0(16) 46 .
O1 C1B C2B C7B 93(2) 46 .
O4 C1B C2B C7B 178.4(14) . .
O3 C1B C2B C7B -2.5(15) . .
O2 C1B C2B C7B -136.7(15) 46 .
C7B C2B C3B C4B 0.0 . .
C1B C2B C3B C4B -178.7(9) . .
C2B C3B C4B C5B 0.0 . .
C3B C4B C5B C6B 0.0 . .
C3B C4B C5B C9 176.4(10) . 46
C4B C5B C6B C7B 0.0 . .
C9 C5B C6B C7B -176.4(10) 46 .
C5B C6B C7B C2B 0.0 . .
C3B C2B C7B C6B 0.0 . .
C1B C2B C7B C6B 178.7(9) . .
C9 C8 C9 C10 1.0(7) 57_565 .
C9 C8 C9 C5A 178.5(7) 57_565 .
C9 C8 C9 C5B 175.3(17) 57_565 46
C4A C5A C9 C10 38.9(13) . .
C6A C5A C9 C10 -147.1(10) . .
C4A C5A C9 C8 -138.7(7) . .
C6A C5A C9 C8 35.3(9) . .
C8 C9 C10 C11 -3.9(15) . .
C5A C9 C10 C11 178.7(12) . .
C5B C9 C10 C11 -178(2) 46 .
C9 C10 C11 O1L 178.6(12) . .
C9 C10 C11 C10 7(3) . 57_565
C10 C11 O1L C12 -145.6(12) . 57_565
C10 C11 O1L C12 26(3) 57_565 57_565
C10 C11 O1L C12 -26(3) . .
C10 C11 O1L C12 145.6(12) 57_565 .
C12 O1L C12 C13 -3.7(13) 57_565 .
C11 O1L C12 C13 -146.0(14) . .
O1L C12 C13 C14 -177.2(10) . 57_565
O1L C12 C13 C14 -177.2(10) . 2_655
O1L C12 C13 C14 3.4(12) . .
O1L C12 C13 C13 -177.3(9) . 68
C14 C13 C14 C13 0.1(4) 57_565 67_665
C14 C13 C14 C13 0.1(4) 2_655 67_665
C13 C13 C14 C13 0.05(18) 68 67_665
C12 C13 C14 C13 179.4(5) . 67_665

loop_
_platon_squeeze_void_nr
_platon_squeeze_void_average_x
_platon_squeeze_void_average_y
_platon_squeeze_void_average_z
_platon_squeeze_void_volume
_platon_squeeze_void_count_electrons
_platon_squeeze_void_content
1 -0.020 -0.027 -0.022 57425 12095 ' '
